data_4323072
loop_
_publ_author_name
'Alexander J. Blake'
'Robert O. Gould'
'Wan-Sheung Li'
'Vito Lippolis'
'Simon Parsons'
'Christian Radek'
'Martin Schr\"oder'

_publ_section_title
;
 Silver-Thioether Crown Complexes as Templates for the Synthesis of
 Extended Polyiodide Networks: Synthesis and X-ray Crystal Structures of
 [Ag2([15]aneS5)2]I12, [Ag([18]aneS6)]I7, [Ag([18]aneS6)]I3, and
 [Ag([9]aneS3)2]I5
;
_journal_name_full 'Inorganic Chemistry'
_journal_page_first 5070
_journal_page_last 5077
_journal_paper_doi 10.1021/ic980413p
_journal_volume 37
_journal_year 1998
_chemical_formula_sum 'C12 H24 Ag I3 S6'
_chemical_formula_weight 849.24
_chemical_name_systematic
; 
 ? 
;
_space_group_IT_number 12
_symmetry_cell_setting monoclinic
_symmetry_space_group_name_Hall '-C 2y'
_symmetry_space_group_name_H-M 'C 1 2/m 1'
_atom_sites_solution_hydrogens geom
_atom_sites_solution_primary direct
_atom_sites_solution_secondary difmap
_audit_creation_method SHELXL
_cell_angle_alpha 90.00
_cell_angle_beta 95.634(9)
_cell_angle_gamma 90.00
_cell_formula_units_Z 2
_cell_length_a 18.5767(11)
_cell_length_b 11.9188(7)
_cell_length_c 5.2714(5)
_cell_measurement_reflns_used 32
_cell_measurement_temperature 290(2)
_cell_measurement_theta_max 16.0
_cell_measurement_theta_min 14.5
_cell_volume 1161.51(15)
_computing_cell_refinement DIF4
_computing_data_collection 'DIF4 (Stoe & Cie, 1992a)'
_computing_data_reduction 'REDU4 (Stoe & Cie, 1992b)'
_computing_molecular_graphics 'SHELXTL/PC (Sheldrick, 1994)'
_computing_publication_material SHELXL-93
_computing_structure_refinement 'SHELXL-93 (Sheldrick, 1993)'
_computing_structure_solution 'SHELXS-86 (Sheldrick, 1990)'
_diffrn_ambient_temperature 290(2)
_diffrn_measurement_device_type 'Stoe Stadi4 four-circle'
_diffrn_radiation_monochromator graphite
_diffrn_radiation_source 'fine-focus sealed tube'
_diffrn_radiation_type MoKa
_diffrn_radiation_wavelength 0.71073
_diffrn_reflns_av_R_equivalents 0.013
_diffrn_reflns_av_sigmaI/netI 0.014
_diffrn_reflns_limit_h_max 22
_diffrn_reflns_limit_h_min -22
_diffrn_reflns_limit_k_max 14
_diffrn_reflns_limit_k_min -14
_diffrn_reflns_limit_l_max 6
_diffrn_reflns_limit_l_min -1
_diffrn_reflns_number 2740
_diffrn_reflns_theta_max 25.01
_diffrn_reflns_theta_min 3.42
_diffrn_standards_decay_% none
_diffrn_standards_interval_time 60
_diffrn_standards_number 3
_exptl_absorpt_coefficient_mu 5.389
_exptl_absorpt_correction_type 'psi scans'
_exptl_crystal_colour 'dark red'
_exptl_crystal_density_diffrn 2.428
_exptl_crystal_density_meas ?
_exptl_crystal_description column
_exptl_crystal_F_000 796
_exptl_crystal_size_max 0.38
_exptl_crystal_size_mid 0.16
_exptl_crystal_size_min 0.16
_refine_diff_density_max 0.44
_refine_diff_density_min -0.58
_refine_diff_density_rms 0.07
_refine_ls_extinction_coef 0.0057(2)
_refine_ls_extinction_expression Fc^*^=kFc[1+0.001xFc^2^l^3^/sin(2q)]^-1/4^
_refine_ls_extinction_method SHELXL
_refine_ls_goodness_of_fit_all 1.081
_refine_ls_goodness_of_fit_obs 1.088
_refine_ls_hydrogen_treatment 'riding model'
_refine_ls_matrix_type full
_refine_ls_number_parameters 58
_refine_ls_number_reflns 1071
_refine_ls_number_restraints 0
_refine_ls_restrained_S_all 1.089
_refine_ls_restrained_S_obs 1.088
_refine_ls_R_factor_all 0.0215
_refine_ls_R_factor_obs 0.0181
_refine_ls_shift/esd_max 0.25
_refine_ls_shift/esd_mean 0.06
_refine_ls_structure_factor_coef Fsqd
_refine_ls_weighting_details 'w=1/[s^2^(Fo^2^)+( 0.018P)^2^+2.04P] where P=(Fo^2^+2Fc^2^)/3'
_refine_ls_weighting_scheme calc
_refine_ls_wR_factor_all 0.0422
_refine_ls_wR_factor_obs 0.0403
_reflns_number_observed 988
_reflns_number_total 1074
_reflns_observed_criterion >2sigma(I)
_cod_data_source_file ic980413p_3.cif
_cod_data_source_block 18S6I4
_cod_depositor_comments
;
The following automatic conversions were performed:

'_geom_bond_publ_flag' value 'Yes' changed to 'yes' according to the
built-in table from CIF Core dictionary named 'cif_core.dic' version
2.4.1 from 2010-06-29 (3 times).

'_geom_angle_publ_flag' value 'Yes'
changed to 'yes' according to the built-in table from CIF Core
dictionary named 'cif_core.dic' version 2.4.1 from 2010-06-29 (3
times).

'_geom_torsion_publ_flag' value 'Yes' changed to 'yes'
according to the built-in table from CIF Core dictionary named
'cif_core.dic' version 2.4.1 from 2010-06-29 (4 times).

Automatic conversion script
Id: cif_fix_values 1673 2011-04-08 12:14:43Z adriana 

The following automatic conversions were performed:

'_exptl_crystal_density_meas' value 'not measured' was changed to '?'
- the value is perceived as not measured.

Automatic conversion script
Id: cif_fix_values 3008 2015-01-20 13:52:24Z robertas 

The following automatic conversions were performed:

'_refine_ls_weighting_scheme' value 'calc w=1/[s^2^(Fo^2^)+(
0.018P)^2^+2.04P] where P=(Fo^2^+2Fc^2^)/3' was changed to 'calc'.
New tag '_refine_ls_weighting_details' was created. The value of the
new tag was set to 'w=1/[s^2^(Fo^2^)+( 0.018P)^2^+2.04P] where
P=(Fo^2^+2Fc^2^)/3'.

Automatic conversion script
Id: cif_fix_values 3143 2015-03-26 13:38:13Z robertas 
;
_cod_original_cell_volume 1161.5(2)
_cod_original_formula_sum 'C12 H24 Ag1 I3 S6'
_cod_database_code 4323072

loop_
_symmetry_equiv_pos_as_xyz
'x, y, z'
'-x, y, -z'
'x+1/2, y+1/2, z'
'-x+1/2, y+1/2, -z'
'-x, -y, -z'
'x, -y, z'
'-x+1/2, -y+1/2, -z'
'x+1/2, -y+1/2, z'

loop_
_atom_site_aniso_label
_atom_site_aniso_U_11
_atom_site_aniso_U_22
_atom_site_aniso_U_33
_atom_site_aniso_U_23
_atom_site_aniso_U_13
_atom_site_aniso_U_12
I1 0.0279(2) 0.0363(2) 0.0353(2) 0.000 0.0015(2) 0.000
I2 0.0254(2) 0.0834(3) 0.0697(3) 0.000 -0.00088(15) 0.000
Ag 0.0337(3) 0.0306(3) 0.1071(5) 0.000 0.0042(3) 0.000
S1 0.0351(5) 0.0408(6) 0.0285(5) 0.000 0.0048(4) 0.000
C2 0.0311(14) 0.039(2) 0.042(2) -0.0036(14) 0.0098(13) 0.0026(13)
C3 0.0267(13) 0.039(2) 0.038(2) 0.0020(14) -0.0008(12) 0.0018(12)
S4 0.0317(3) 0.0354(4) 0.0285(4) -0.0008(3) 0.0035(3) -0.0003(3)
C5 0.0329(15) 0.0285(14) 0.037(2) -0.0020(13) 0.0036(12) 0.0017(12)

loop_
_atom_site_label
_atom_site_type_symbol
_atom_site_fract_x
_atom_site_fract_y
_atom_site_fract_z
_atom_site_U_iso_or_equiv
_atom_site_thermal_displace_type
_atom_site_occupancy
_atom_site_calc_flag
_atom_site_refinement_flags
_atom_site_disorder_group
I1 I 0.0000 0.0000 0.0000 0.03329(13) Uani 1 d S .
I2 I 0.15757(2) 0.0000 0.04236(8) 0.05990(15) Uani 1 d S .
Ag Ag 0.0000 0.5000 0.5000 0.0573(2) Uani 1 d S .
S1 S -0.12866(5) 0.5000 0.7360(2) 0.0347(2) Uani 1 d S .
C2 C -0.17825(15) 0.6196(3) 0.5998(6) 0.0371(7) Uani 1 d . .
H2A H -0.22943(15) 0.6038(3) 0.6014(6) 0.045 Uiso 1 calc R .
H2B H -0.16724(15) 0.6832(3) 0.7118(6) 0.045 Uiso 1 calc R .
C3 C -0.16546(14) 0.6557(3) 0.3296(6) 0.0349(7) Uani 1 d . .
H3A H -0.19094(14) 0.7258(3) 0.2934(6) 0.042 Uiso 1 calc R .
H3B H -0.18751(14) 0.6001(3) 0.2121(6) 0.042 Uiso 1 calc R .
S4 S -0.07288(4) 0.67476(6) 0.26064(13) 0.0318(2) Uani 1 d . .
C5 C -0.04155(14) 0.7838(2) 0.4862(6) 0.0328(6) Uani 1 d . .
H5A H -0.05956(14) 0.8563(2) 0.4252(6) 0.039 Uiso 1 calc R .
H5B H -0.05931(14) 0.7695(2) 0.6501(6) 0.039 Uiso 1 calc R .

loop_
_atom_type_symbol
_atom_type_description
_atom_type_scat_dispersion_real
_atom_type_scat_dispersion_imag
_atom_type_scat_source
C C 0.0033 0.0016 'International Tables Vol C Tables 4.2.6.8 and 6.1.1.4'
H H 0.0000 0.0000 'International Tables Vol C Tables 4.2.6.8 and 6.1.1.4'
S S 0.1246 0.1234 'International Tables Vol C Tables 4.2.6.8 and 6.1.1.4'
I I -0.4742 1.8119 'International Tables Vol C Tables 4.2.6.8 and 6.1.1.4'
Ag Ag -0.8971 1.1015 'International Tables Vol C Tables 4.2.6.8 and 6.1.1.4'

loop_
_geom_angle_atom_site_label_1
_geom_angle_atom_site_label_2
_geom_angle_atom_site_label_3
_geom_angle
_geom_angle_site_symmetry_1
_geom_angle_site_symmetry_3
_geom_angle_publ_flag
S1 Ag S4 78.40(2) . . yes
S4 Ag S4 99.68(3) 2_556 5_566 ?
S4 Ag S4 80.32(3) 2_556 . yes
S4 Ag S4 180.0 5_566 . ?
S4 Ag S4 180.0 2_556 6_565 ?
S4 Ag S4 80.32(3) 5_566 6_565 ?
S4 Ag S4 99.68(3) . 6_565 ?
S4 Ag S1 101.60(2) 2_556 . ?
S4 Ag S1 101.60(2) 5_566 . ?
S4 Ag S1 78.40(2) 6_565 . ?
S4 Ag S1 78.40(2) 2_556 5_566 ?
S4 Ag S1 78.40(2) 5_566 5_566 ?
S4 Ag S1 101.60(2) . 5_566 ?
S4 Ag S1 101.60(2) 6_565 5_566 ?
S1 Ag S1 180.0 . 5_566 ?
I2 I1 I2 180 5 . yes
C2 S1 C2 104.1(2) 6_565 . ?
C2 S1 Ag 104.32(10) 6_565 . ?
C2 S1 Ag 104.32(10) . . ?
C3 C2 S1 118.2(2) . . ?
C3 C2 H2A 107.76(14) . . ?
S1 C2 H2A 107.77(9) . . ?
C3 C2 H2B 107.8(2) . . ?
S1 C2 H2B 107.76(10) . . ?
H2A C2 H2B 107.1 . . ?
C2 C3 S4 117.4(2) . . ?
C2 C3 H3A 108.0(2) . . ?
S4 C3 H3A 107.94(10) . . ?
C2 C3 H3B 107.9(2) . . ?
S4 C3 H3B 107.94(10) . . ?
H3A C3 H3B 107.2 . . ?
C3 S4 C5 102.02(13) . . ?
C3 S4 Ag 104.49(10) . . ?
C5 S4 Ag 97.52(9) . . ?
C5 C5 S4 108.4(2) 2_556 . ?
C5 C5 H5A 110.01(7) 2_556 . ?
S4 C5 H5A 110.01(9) . . ?
C5 C5 H5B 110.0(2) 2_556 . ?
S4 C5 H5B 110.00(10) . . ?
H5A C5 H5B 108.4 . . ?

loop_
_geom_bond_atom_site_label_1
_geom_bond_atom_site_label_2
_geom_bond_distance
_geom_bond_site_symmetry_2
_geom_bond_publ_flag
Ag S1 2.8007(10) . yes
Ag S4 2.7255(7) . yes
I1 I2 2.9137(3) . yes
I1 I2 2.9137(3) 5 ?
Ag S4 2.7255(7) 2_556 ?
Ag S4 2.7255(7) 5_566 ?
Ag S4 2.7255(7) 6_565 ?
Ag S1 2.8008(10) 5_566 ?
S1 C2 1.808(3) 6_565 ?
S1 C2 1.808(3) . ?
C2 C3 1.528(4) . ?
C2 H2A 0.97 . ?
C2 H2B 0.97 . ?
C3 S4 1.807(3) . ?
C3 H3A 0.97 . ?
C3 H3B 0.97 . ?
S4 C5 1.818(3) . ?
C5 C5 1.536(5) 2_556 ?
C5 H5A 0.97 . ?
C5 H5B 0.97 . ?

loop_
_geom_torsion_atom_site_label_1
_geom_torsion_atom_site_label_2
_geom_torsion_atom_site_label_3
_geom_torsion_atom_site_label_4
_geom_torsion
_geom_torsion_site_symmetry_1
_geom_torsion_site_symmetry_2
_geom_torsion_site_symmetry_3
_geom_torsion_site_symmetry_4
_geom_torsion_publ_flag
C2 S1 C2 C3 -80.3(3) 6_565 . . . yes
S1 C2 C3 S4 -50.6(3) . . . . yes
C2 C3 S4 C5 -59.9(3) . . . . yes
C3 S4 C5 C5 162.0(2) . . . 2_556 yes
